data_7131261
loop_
_publ_author_name
'Chowdhury, Tajrian'
'Evans, Matthew J.'
'Coles, Martyn P.'
'Bailey, Anna G.'
'Peveler, William J.'
'Wilson, Claire'
'Farnaby, Joy H.'

_publ_section_title
;
 Reduction chemistry yields stable and soluble divalent lanthanide
 tris(pyrazolyl)borate complexes.
;
_journal_issue 15
_journal_name_full 'Chemical communications (Cambridge, England)'
_journal_page_first 2134
_journal_page_last 2137
_journal_paper_doi 10.1039/d2cc03189b
_journal_volume 59
_journal_year 2023
_chemical_formula_moiety 'C22 H30 B2 N12 O2 Yb, 0.25(C18 H40 F6 K2 O14 S2)'
_chemical_formula_sum 'C26.5 H40 B2 F1.5 K0.5 N12 O5.5 S0.5 Yb'
_chemical_formula_weight 873.44
_space_group_crystal_system triclinic
_space_group_IT_number 2
_space_group_name_Hall '-P 1'
_space_group_name_H-M_alt 'P -1'
_atom_sites_solution_hydrogens geom
_atom_sites_solution_primary dual
_audit_creation_date 2022-03-16
_audit_creation_method
;
Olex2 1.5
(compiled 2021.10.07 svn.r9718050b for OlexSys, GUI svn.r6410)
;
_audit_update_record
;
2022-03-22 deposited with the CCDC.	2022-12-20 downloaded from the CCDC.
;
_cell_angle_alpha 90.550(2)
_cell_angle_beta 95.543(2)
_cell_angle_gamma 99.885(2)
_cell_formula_units_Z 4
_cell_length_a 11.4074(6)
_cell_length_b 11.9061(6)
_cell_length_c 27.7046(15)
_cell_measurement_reflns_used 9892
_cell_measurement_temperature 150
_cell_measurement_theta_max 28.28
_cell_measurement_theta_min 2.36
_cell_volume 3688.3(3)
_computing_cell_refinement 'SAINT V8.37A (Bruker-AXS, 2016)'
_computing_data_collection 'APEX3 Ver. 2016.9-0 (Bruker-AXS, 2016)'
_computing_data_reduction 'APEX3 Ver. 2016.9-0 (Bruker-AXS, 2016)'
_computing_molecular_graphics 'Olex2 1.5 (Dolomanov et al., 2009)'
_computing_publication_material 'Olex2 1.5 (Dolomanov et al., 2009)'
_computing_structure_refinement 'SHELXL 2018/3 (Sheldrick, 2015)'
_computing_structure_solution 'SHELXT 2018/2 (Sheldrick, 2018)'
_diffrn_ambient_temperature 150
_diffrn_detector 'charge integrating pixel array detector'
_diffrn_detector_area_resol_mean 7.4074
_diffrn_detector_type 'Bruker PHOTON II'
_diffrn_measured_fraction_theta_full 0.988
_diffrn_measured_fraction_theta_max 0.990
_diffrn_measurement_device 'four-circle diffractometer'
_diffrn_measurement_device_type 'Bruker D8 VENTURE'
_diffrn_measurement_method '\f and \w scans'
_diffrn_radiation_collimation 'focusing mirrors'
_diffrn_radiation_monochromator 'multilayer mirror optics'
_diffrn_radiation_type MoK\a
_diffrn_radiation_wavelength 0.71073
_diffrn_reflns_av_R_equivalents 0.0366
_diffrn_reflns_av_unetI/netI 0.0311
_diffrn_reflns_Laue_measured_fraction_full 0.988
_diffrn_reflns_Laue_measured_fraction_max 0.990
_diffrn_reflns_limit_h_max 14
_diffrn_reflns_limit_h_min -15
_diffrn_reflns_limit_k_max 15
_diffrn_reflns_limit_k_min -15
_diffrn_reflns_limit_l_max 36
_diffrn_reflns_limit_l_min -36
_diffrn_reflns_number 74067
_diffrn_reflns_point_group_measured_fraction_full 0.988
_diffrn_reflns_point_group_measured_fraction_max 0.990
_diffrn_reflns_theta_full 25.242
_diffrn_reflns_theta_max 28.276
_diffrn_reflns_theta_min 1.869
_diffrn_source 'microfocus sealed tube'
_diffrn_source_current 1.4
_diffrn_source_power 0.07
_diffrn_source_type 'INCOATEC I\ms 3.0'
_diffrn_source_voltage 50.0
_diffrn_standards_number 0
_exptl_absorpt_coefficient_mu 2.681
_exptl_absorpt_correction_T_max 0.7457
_exptl_absorpt_correction_T_min 0.6258
_exptl_absorpt_correction_type multi-scan
_exptl_absorpt_process_details
;
SADABS-2016/2 (Bruker,2016/2) was used for absorption correction.
wR2(int) was 0.0703 before and 0.0497 after correction.
The Ratio of minimum to maximum transmission is 0.8392.
The \l/2 correction factor is Not present.
;
_exptl_crystal_colour red
_exptl_crystal_colour_primary red
_exptl_crystal_density_diffrn 1.573
_exptl_crystal_description tablet
_exptl_crystal_F_000 1752
_exptl_crystal_size_max 0.19
_exptl_crystal_size_mid 0.18
_exptl_crystal_size_min 0.06
_refine_diff_density_max 1.409
_refine_diff_density_min -1.858
_refine_diff_density_rms 0.120
_refine_ls_extinction_method none
_refine_ls_goodness_of_fit_ref 1.121
_refine_ls_hydrogen_treatment constr
_refine_ls_matrix_type full
_refine_ls_number_parameters 1002
_refine_ls_number_reflns 18091
_refine_ls_number_restraints 234
_refine_ls_restrained_S_all 1.128
_refine_ls_R_factor_all 0.0362
_refine_ls_R_factor_gt 0.0332
_refine_ls_shift/su_max 0.003
_refine_ls_shift/su_mean 0.000
_refine_ls_structure_factor_coef Fsqd
_refine_ls_weighting_details 'w=1/[\s^2^(Fo^2^)+(0.0144P)^2^+14.5264P] where P=(Fo^2^+2Fc^2^)/3'
_refine_ls_weighting_scheme calc
_refine_ls_wR_factor_gt 0.0790
_refine_ls_wR_factor_ref 0.0803
_reflns_Friedel_coverage 0.000
_reflns_number_gt 16743
_reflns_number_total 18091
_reflns_threshold_expression 'I > 2\s(I)'
_cod_data_source_file d2cc03189b2.cif
_cod_data_source_block 1_Yb_DME
_cod_depositor_comments 'Adding full bibliography for 7131257--7131266.cif.'
_cod_original_formula_sum 'C26.50 H40 B2 F1.50 K0.50 N12 O5.50 S0.50 Yb'
_cod_database_code 7131261
_shelx_shelxl_version_number 2018/3
_shelx_space_group_comment
;
The symmetry employed for this shelxl refinement is uniquely defined
by the following loop, which should always be used as a source of
symmetry information in preference to the above space-group names.
They are only intended as comments.
;
_shelx_estimated_absorpt_t_max 0.856
_shelx_estimated_absorpt_t_min 0.630
_olex2_refinement_description
;
1. Fixed Uiso
 At 1.2 times of:
  All B(H) groups, All C(H) groups, All C(H,H) groups, All C(H,H,H,H) groups
 At 1.5 times of:
  All C(H,H,H) groups
2. Restrained distances
 F2-C45 \\sim F3A-C45 \\sim F2A-C45 \\sim F3-C45 \\sim F1A-C45 \\sim F1-C45
 with sigma of 0.02
 O10-C46A \\sim O10A-C46 \\sim O11A-C49A \\sim O11-C49
 with sigma of 0.02
 O11A-C49A \\sim O11-C49
 with sigma of 0.02
 S1-O6A \\sim S1-O6 \\sim S1-O7A \\sim S1-O7 \\sim S1-O5A \\sim S1-O5
 with sigma of 0.02
 O10-C47 \\sim O10A-C47 \\sim O11A-C48 \\sim O11-C48
 with sigma of 0.02
3. Uiso/Uaniso restraints and constraints
O10 \\sim O11 \\sim C46 \\sim C47 \\sim C48 \\sim C49 \\sim O10A \\sim O11A
\\sim C46A \\sim C49A: within 1.7A with sigma of 0.02 and sigma for terminal
atoms of 0.04 within 1.7A
F1 \\sim F2 \\sim F3 \\sim F1A \\sim F2A \\sim F3A: within 1.7A with sigma of
0.02 and sigma for terminal atoms of 0.04 within 1.7A
O5 \\sim O6 \\sim O7 \\sim O5A \\sim O6A \\sim O7A: within 1.7A with sigma of
0.02 and sigma for terminal atoms of 0.04 within 1.7A
C42 \\sim C43 \\sim C42A \\sim C43A: within 1.7A with sigma of 0.02 and sigma
for terminal atoms of 0.04 within 1.7A
: with sigma of 0.1 and sigma for terminal atoms of 0.2
4. Others
 Sof(C42A)=Sof(H42C)=Sof(H42D)=Sof(C43A)=Sof(H43C)=Sof(H43D)=1-FVAR(1)
 Sof(C42)=Sof(H42A)=Sof(H42B)=Sof(C43)=Sof(H43A)=Sof(H43B)=FVAR(1)
 Sof(O10)=Sof(O11)=Sof(H47A)=Sof(H47B)=Sof(H48A)=Sof(H48B)=Sof(C49)=Sof(H49A)=
 Sof(H49B)=Sof(H49C)=Sof(F1A)=Sof(F2A)=Sof(F3A)=Sof(O5A)=Sof(O6A)=Sof(O7A)=
 Sof(C46A)=Sof(H46D)=Sof(H46E)=Sof(H46F)=1-FVAR(2)
 Sof(F1)=Sof(F2)=Sof(F3)=Sof(O5)=Sof(O6)=Sof(O7)=Sof(C46)=Sof(H46A)=Sof(H46B)=
 Sof(H46C)=Sof(H47C)=Sof(H47D)=Sof(H48C)=Sof(H48D)=Sof(O10A)=Sof(O11A)=
 Sof(C49A)=Sof(H49D)=Sof(H49E)=Sof(H49F)=FVAR(2)
5.a Ternary CH refined with riding coordinates:
 B1(H1), B2(H2), B3(H3), B4(H4)
5.b Secondary CH2 refined with riding coordinates:
 C20(H20A,H20B), C21(H21A,H21B), C42(H42A,H42B), C43(H43A,H43B), C47(H47A,
 H47B), C47(H47C,H47D), C48(H48A,H48B), C48(H48C,H48D), C51(H51A,H51B),
 C52(H52A,H52B), C42A(H42C,H42D), C43A(H43C,H43D)
5.c Aromatic/amide H refined with riding coordinates:
 C1(H1A), C2(H2A), C3(H3A), C4(H4A), C5(H5), C6(H6), C7(H7), C8(H8), C9(H9),
 C10(H10), C11(H11), C12(H12), C13(H13), C14(H14), C15(H15), C16(H16), C17(H17),
  C18(H18), C23(H23), C24(H24), C25(H25), C26(H26), C27(H27), C28(H28),
 C29(H29), C30(H30), C31(H31), C32(H32), C33(H33), C34(H34), C35(H35), C36(H36),
  C37(H37), C38(H38), C39(H39), C40(H40)
5.d Idealised Me refined as rotating group:
 C19(H19A,H19B,H19C), C22(H22A,H22B,H22C), C41(H41A,H41B,H41C), C44(H44A,H44B,
 H44C), C46(H46A,H46B,H46C), C49(H49A,H49B,H49C), C50(H50A,H50B,H50C), C53(H53A,
 H53B,H53C), C46A(H46D,H46E,H46F), C49A(H49D,H49E,H49F)
;
_olex2_submission_special_instructions 'No special instructions were received'

loop_
_space_group_symop_operation_xyz
'x, y, z'
'-x, -y, -z'

loop_
_atom_site_label
_atom_site_type_symbol
_atom_site_fract_x
_atom_site_fract_y
_atom_site_fract_z
_atom_site_U_iso_or_equiv
_atom_site_adp_type
_atom_site_occupancy
_atom_site_site_symmetry_order
_atom_site_calc_flag
_atom_site_refinement_flags_posn
_atom_site_refinement_flags_adp
_atom_site_refinement_flags_occupancy
_atom_site_disorder_assembly
_atom_site_disorder_group
B1 B 0.7651(4) 0.3023(4) 0.76844(17) 0.0283(9) Uani 1 1 d . . . . .
H1 H 0.829377 0.249380 0.777443 0.034 Uiso 1 1 calc R U . . .
C1 C 0.6648(4) 0.4671(4) 0.86228(15) 0.0364(10) Uani 1 1 d . . . . .
H1A H 0.623363 0.523432 0.873460 0.044 Uiso 1 1 calc R U . . .
F1 F 0.3259(12) 1.1921(9) 0.5118(4) 0.111(4) Uani 0.683(9) 1 d D U P A 1
K1 K -0.02870(13) 1.16608(12) 0.51621(5) 0.0566(3) Uani 1 1 d . . . . .
N1 N 0.6651(3) 0.4376(3) 0.81561(12) 0.0306(7) Uani 1 1 d . . . . .
O1 O 0.4133(2) 0.4742(2) 0.81109(10) 0.0275(6) Uani 1 1 d . . . . .
S1 S 0.21257(10) 1.05886(10) 0.57062(4) 0.0348(2) Uani 1 1 d D . . . .
Yb1 Yb 0.53948(2) 0.48659(2) 0.73842(2) 0.01633(4) Uani 1 1 d . . . . .
B2 B 0.5403(5) 0.7316(4) 0.66158(17) 0.0321(10) Uani 1 1 d . . . . .
H2 H 0.544455 0.803092 0.638901 0.038 Uiso 1 1 calc R U . . .
C2 C 0.7330(4) 0.4048(4) 0.89237(15) 0.0386(10) Uani 1 1 d . . . . .
H2A H 0.747048 0.409815 0.926749 0.046 Uiso 1 1 calc R U . . .
F2 F 0.4034(7) 1.0461(7) 0.5274(4) 0.072(2) Uani 0.683(9) 1 d D U P A 1
N2 N 0.7344(3) 0.3548(3) 0.81556(12) 0.0284(7) Uani 1 1 d . . . . .
O2 O 0.3279(2) 0.3706(3) 0.72424(11) 0.0322(6) Uani 1 1 d . . . . .
Yb2 Yb 0.26260(2) 0.93678(2) 0.88570(2) 0.01487(4) Uani 1 1 d . . . . .
B3 B 0.0333(4) 1.0990(4) 0.83449(15) 0.0220(8) Uani 1 1 d . . . . .
H3 H -0.031373 1.146497 0.819552 0.026 Uiso 1 1 calc R U . . .
C3 C 0.7754(4) 0.3346(4) 0.86125(15) 0.0326(9) Uani 1 1 d . . . . .
H3A H 0.825349 0.280721 0.870443 0.039 Uiso 1 1 calc R U . . .
F3 F 0.4252(7) 1.1802(8) 0.5801(3) 0.095(3) Uani 0.683(9) 1 d D U P A 1
N3 N 0.5529(3) 0.2710(3) 0.72646(12) 0.0262(7) Uani 1 1 d . . . . .
O3 O 0.4371(3) 0.9401(2) 0.83082(10) 0.0286(6) Uani 1 1 d . . . . .
B4 B 0.2170(4) 0.6769(3) 0.95192(14) 0.0211(8) Uani 1 1 d . . . . .
H4 H 0.199060 0.600488 0.971236 0.025 Uiso 1 1 calc R U . . .
C4 C 0.4817(4) 0.1870(4) 0.70005(16) 0.0336(9) Uani 1 1 d . . . . .
H4A H 0.403943 0.192015 0.685429 0.040 Uiso 1 1 calc R U . . .
N4 N 0.6545(3) 0.2299(3) 0.74040(12) 0.0249(7) Uani 1 1 d . . . . .
O4 O 0.4582(2) 1.0801(2) 0.91114(10) 0.0277(6) Uani 1 1 d . . . . .
C5 C 0.5360(5) 0.0910(4) 0.69666(17) 0.0401(11) Uani 1 1 d . . . . .
H5 H 0.504521 0.020531 0.680001 0.048 Uiso 1 1 calc R U . . .
N5 N 0.7526(3) 0.4711(3) 0.71556(12) 0.0270(7) Uani 1 1 d . . . . .
O5 O 0.1661(9) 1.1510(9) 0.5903(4) 0.055(2) Uani 0.683(9) 1 d D U P A 1
C6 C 0.6450(4) 0.1220(3) 0.72294(16) 0.0329(9) Uani 1 1 d . . . . .
H6 H 0.704421 0.075140 0.728060 0.039 Uiso 1 1 calc R U . . .
N6 N 0.8188(3) 0.3965(3) 0.73576(12) 0.0250(7) Uani 1 1 d . . . . .
O6 O 0.1393(5) 0.9993(6) 0.5316(2) 0.0524(17) Uani 0.683(9) 1 d D U P A 1
C7 C 0.8250(4) 0.5395(4) 0.68905(17) 0.0344(9) Uani 1 1 d . . . . .
H7 H 0.802511 0.601006 0.670885 0.041 Uiso 1 1 calc R U . . .
N7 N 0.3915(3) 0.6287(3) 0.71541(11) 0.0241(6) Uani 1 1 d . . . . .
O7 O 0.2570(6) 0.9881(6) 0.6084(2) 0.0533(18) Uani 0.683(9) 1 d D U P A 1
C8 C 0.9379(4) 0.5087(4) 0.69154(18) 0.0380(10) Uani 1 1 d . . . . .
H8 H 1.005017 0.543193 0.675910 0.046 Uiso 1 1 calc R U . . .
N8 N 0.4202(3) 0.7131(3) 0.68351(12) 0.0270(7) Uani 1 1 d . . . . .
O8 O -0.2264(4) 1.2672(4) 0.50826(14) 0.0550(10) Uani 1 1 d . . . . .
C9 C 0.9303(4) 0.4179(4) 0.72145(16) 0.0345(9) Uani 1 1 d . . . . .
H9 H 0.992802 0.376658 0.730674 0.041 Uiso 1 1 calc R U . . .
N9 N 0.5335(3) 0.5170(3) 0.64927(11) 0.0242(6) Uani 1 1 d . . . . .
O9 O -0.1513(4) 1.1686(4) 0.59309(14) 0.0591(11) Uani 1 1 d . . . . .
C10 C 0.2805(4) 0.6336(3) 0.72472(15) 0.0284(8) Uani 1 1 d . . . . .
H10 H 0.236974 0.584553 0.746109 0.034 Uiso 1 1 calc R U . . .
N10 N 0.5484(3) 0.6250(3) 0.63046(12) 0.0302(7) Uani 1 1 d . . . . .
O10 O 0.0534(13) 1.3906(14) 0.5139(6) 0.056(4) Uiso 0.317(9) 1 d D U P A 1
C11 C 0.2359(4) 0.7200(4) 0.69907(16) 0.0325(9) Uani 1 1 d . . . . .
H11 H 0.159190 0.740826 0.699421 0.039 Uiso 1 1 calc R U . . .
N11 N 0.6548(3) 0.6863(3) 0.74076(12) 0.0270(7) Uani 1 1 d . . . . .
O11 O 0.1083(16) 1.2500(12) 0.4421(7) 0.063(4) Uiso 0.317(9) 1 d D U P A 1
C12 C 0.3268(4) 0.7679(4) 0.67344(15) 0.0326(9) Uani 1 1 d . . . . .
H12 H 0.324944 0.829550 0.652033 0.039 Uiso 1 1 calc R U . . .
N12 N 0.6445(3) 0.7551(3) 0.70198(13) 0.0309(8) Uani 1 1 d . . . . .
C13 C 0.5418(4) 0.4487(4) 0.61200(15) 0.0361(10) Uani 1 1 d . . . . .
H13 H 0.535945 0.368324 0.613959 0.043 Uiso 1 1 calc R U . . .
N13 N 0.2118(3) 1.1371(3) 0.89925(11) 0.0228(6) Uani 1 1 d . . . . .
C14 C 0.5598(6) 0.5084(5) 0.57003(17) 0.0535(15) Uani 1 1 d . . . . .
H14 H 0.567301 0.478441 0.538791 0.064 Uiso 1 1 calc R U . . .
N14 N 0.1211(3) 1.1761(3) 0.87218(11) 0.0209(6) Uani 1 1 d . . . . .
C15 C 0.5644(5) 0.6196(5) 0.58326(16) 0.0482(13) Uani 1 1 d . . . . .
H15 H 0.576954 0.682714 0.562535 0.058 Uiso 1 1 calc R U . . .
N15 N 0.1931(3) 1.0049(3) 0.80077(11) 0.0242(6) Uani 1 1 d . . . . .
C16 C 0.7565(4) 0.7321(4) 0.76724(19) 0.0397(11) Uani 1 1 d . . . . .
H16 H 0.786169 0.702366 0.796768 0.048 Uiso 1 1 calc R U . . .
N16 N 0.0986(3) 1.0604(3) 0.79322(11) 0.0207(6) Uani 1 1 d . . . . .
C17 C 0.8129(5) 0.8291(4) 0.7457(2) 0.0540(15) Uani 1 1 d . . . . .
H17 H 0.886149 0.876828 0.757094 0.065 Uiso 1 1 calc R U . . .
N17 N 0.0303(3) 0.9204(3) 0.88259(11) 0.0211(6) Uani 1 1 d . . . . .
C18 C 0.7400(5) 0.8406(4) 0.7048(2) 0.0456(13) Uani 1 1 d . . . . .
H18 H 0.753920 0.899226 0.681967 0.055 Uiso 1 1 calc R U . . .
N18 N -0.0315(3) 0.9949(3) 0.85917(11) 0.0199(6) Uani 1 1 d . . . . .
C19 C 0.3604(5) 0.5388(4) 0.84331(16) 0.0380(10) Uani 1 1 d . . . . .
H19A H 0.398410 0.619055 0.843033 0.057 Uiso 1 1 calc R U . . .
H19B H 0.371334 0.510134 0.876188 0.057 Uiso 1 1 calc R U . . .
H19C H 0.274751 0.531844 0.833005 0.057 Uiso 1 1 calc R U . . .
N19 N 0.4014(3) 0.8007(3) 0.92528(11) 0.0220(6) Uani 1 1 d . . . . .
C20 C 0.3634(4) 0.3565(4) 0.80876(18) 0.0374(10) Uani 1 1 d . . . . .
H20A H 0.326295 0.335168 0.838983 0.045 Uiso 1 1 calc R U . . .
H20B H 0.427357 0.310960 0.805816 0.045 Uiso 1 1 calc R U . . .
N20 N 0.3520(3) 0.7060(3) 0.94827(11) 0.0201(6) Uani 1 1 d . . . . .
C21 C 0.2719(4) 0.3310(4) 0.76655(19) 0.0450(12) Uani 1 1 d . . . . .
H21A H 0.241820 0.247912 0.763386 0.054 Uiso 1 1 calc R U . . .
H21B H 0.203677 0.370287 0.770722 0.054 Uiso 1 1 calc R U . . .
N21 N 0.2032(3) 0.8849(3) 0.96906(10) 0.0201(6) Uani 1 1 d . . . . .
C22 C 0.2482(4) 0.3590(5) 0.6814(2) 0.0487(13) Uani 1 1 d . . . . .
H22A H 0.217076 0.277997 0.674243 0.073 Uiso 1 1 calc R U . . .
H22B H 0.290680 0.391847 0.654295 0.073 Uiso 1 1 calc R U . . .
H22C H 0.181738 0.399118 0.685841 0.073 Uiso 1 1 calc R U . . .
N22 N 0.1757(3) 0.7732(3) 0.98022(10) 0.0199(6) Uani 1 1 d . . . . .
C23 C 0.2597(4) 1.2226(3) 0.93078(14) 0.0274(8) Uani 1 1 d . . . . .
H23 H 0.325148 1.219976 0.954467 0.033 Uiso 1 1 calc R U . . .
N23 N 0.1701(3) 0.7318(3) 0.86390(10) 0.0197(6) Uani 1 1 d . . . . .
C24 C 0.2016(4) 1.3157(3) 0.92440(15) 0.0306(9) Uani 1 1 d . . . . .
H24 H 0.218360 1.386485 0.942005 0.037 Uiso 1 1 calc R U . . .
N24 N 0.1493(3) 0.6575(2) 0.90069(11) 0.0197(6) Uani 1 1 d . . . . .
C25 C 0.1141(4) 1.2820(3) 0.88672(15) 0.0264(8) Uani 1 1 d . . . . .
H25 H 0.058108 1.326631 0.873291 0.032 Uiso 1 1 calc R U . . .
C26 C 0.2235(4) 0.9822(4) 0.75671(14) 0.0310(9) Uani 1 1 d . . . . .
H26 H 0.288146 0.944771 0.750831 0.037 Uiso 1 1 calc R U . . .
C27 C 0.1475(4) 1.0210(4) 0.72061(14) 0.0333(9) Uani 1 1 d . . . . .
H27 H 0.149118 1.014912 0.686470 0.040 Uiso 1 1 calc R U . . .
C28 C 0.0700(4) 1.0697(3) 0.74530(13) 0.0275(8) Uani 1 1 d . . . . .
H28 H 0.006578 1.104440 0.730994 0.033 Uiso 1 1 calc R U . . .
C29 C -0.0518(3) 0.8414(3) 0.89944(14) 0.0255(8) Uani 1 1 d . . . . .
H29 H -0.034336 0.778275 0.917794 0.031 Uiso 1 1 calc R U . . .
C30 C -0.1662(3) 0.8631(4) 0.88676(16) 0.0327(9) Uani 1 1 d . . . . .
H30 H -0.239849 0.819393 0.894097 0.039 Uiso 1 1 calc R U . . .
C31 C -0.1494(3) 0.9616(4) 0.86128(16) 0.0315(9) Uani 1 1 d . . . . .
H31 H -0.210634 0.999801 0.847455 0.038 Uiso 1 1 calc R U . . .
C32 C 0.5190(3) 0.7986(4) 0.92859(14) 0.0276(8) Uani 1 1 d . . . . .
H32 H 0.576561 0.854742 0.915759 0.033 Uiso 1 1 calc R U . . .
C33 C 0.5459(4) 0.7037(4) 0.95323(15) 0.0321(9) Uani 1 1 d . . . . .
H33 H 0.622276 0.682625 0.960207 0.039 Uiso 1 1 calc R U . . .
C34 C 0.4382(4) 0.6471(4) 0.96524(14) 0.0283(8) Uani 1 1 d . . . . .
H34 H 0.426052 0.578238 0.982538 0.034 Uiso 1 1 calc R U . . .
C35 C 0.1482(4) 0.9418(3) 0.99935(13) 0.0252(8) Uani 1 1 d . . . . .
H35 H 0.152275 1.022156 0.999832 0.030 Uiso 1 1 calc R U . . .
C36 C 0.0843(4) 0.8682(4) 1.03000(14) 0.0330(9) Uani 1 1 d . . . . .
H36 H 0.038088 0.887173 1.054639 0.040 Uiso 1 1 calc R U . . .
C37 C 0.1033(4) 0.7619(4) 1.01652(13) 0.0283(8) Uani 1 1 d . . . . .
H37 H 0.071016 0.692107 1.030374 0.034 Uiso 1 1 calc R U . . .
C38 C 0.0917(4) 0.6894(3) 0.82659(14) 0.0259(8) Uani 1 1 d . . . . .
H38 H 0.085785 0.723686 0.795837 0.031 Uiso 1 1 calc R U . . .
C39 C 0.0196(4) 0.5888(4) 0.83822(16) 0.0336(9) Uani 1 1 d . . . . .
H39 H -0.042243 0.542243 0.817979 0.040 Uiso 1 1 calc R U . . .
C40 C 0.0582(4) 0.5723(3) 0.88562(15) 0.0275(8) Uani 1 1 d . . . . .
H40 H 0.026213 0.510879 0.904774 0.033 Uiso 1 1 calc R U . . .
C41 C 0.4773(5) 0.8555(4) 0.80356(17) 0.0429(11) Uani 1 1 d . . . . .
H41A H 0.552450 0.838866 0.819748 0.064 Uiso 1 1 calc R U . . .
H41B H 0.490401 0.883102 0.770976 0.064 Uiso 1 1 calc R U . . .
H41C H 0.416888 0.785842 0.801101 0.064 Uiso 1 1 calc R U . . .
C42 C 0.5266(6) 1.0415(5) 0.8355(2) 0.0316(14) Uani 0.812(13) 1 d . U P B 1
H42A H 0.541317 1.072163 0.803138 0.038 Uiso 0.812(13) 1 calc R U P B 1
H42B H 0.602605 1.024394 0.851584 0.038 Uiso 0.812(13) 1 calc R U P B 1
C43 C 0.4804(5) 1.1259(4) 0.86530(18) 0.0280(13) Uani 0.812(13) 1 d . U P B 1
H43A H 0.539837 1.197272 0.869589 0.034 Uiso 0.812(13) 1 calc R U P B 1
H43B H 0.405572 1.144152 0.848550 0.034 Uiso 0.812(13) 1 calc R U P B 1
C44 C 0.5524(5) 1.1058(5) 0.94822(18) 0.0487(13) Uani 1 1 d . . . . .
H44A H 0.618508 1.067624 0.940923 0.073 Uiso 1 1 calc R U . . .
H44B H 0.524423 1.079241 0.979161 0.073 Uiso 1 1 calc R U . . .
H44C H 0.580159 1.188437 0.950447 0.073 Uiso 1 1 calc R U . . .
C45 C 0.3496(5) 1.1216(5) 0.54583(19) 0.0501(13) Uani 1 1 d D . . . .
C46 C 0.1402(16) 1.4230(14) 0.5701(5) 0.092(5) Uani 0.683(9) 1 d D U P A 2
H46A H 0.219987 1.404555 0.578537 0.138 Uiso 0.683(9) 1 calc R U P A 2
H46B H 0.086993 1.391537 0.594180 0.138 Uiso 0.683(9) 1 calc R U P A 2
H46C H 0.145471 1.506015 0.569571 0.138 Uiso 0.683(9) 1 calc R U P A 2
C47 C 0.1515(7) 1.4183(7) 0.4857(2) 0.0763(19) Uani 1 1 d D U . . .
H47A H 0.222091 1.388490 0.500511 0.092 Uiso 0.317(9) 1 calc R U P A 1
H47B H 0.173224 1.501921 0.482776 0.092 Uiso 0.317(9) 1 calc R U P A 1
H47C H 0.237455 1.414187 0.492343 0.092 Uiso 0.683(9) 1 calc R U P A 2
H47D H 0.145142 1.499997 0.483341 0.092 Uiso 0.683(9) 1 calc R U P A 2
C48 C 0.1102(9) 1.3647(8) 0.4395(3) 0.105(3) Uani 1 1 d D U . . .
H48A H 0.028759 1.379430 0.429227 0.126 Uiso 0.317(9) 1 calc R U P A 1
H48B H 0.163668 1.396882 0.415136 0.126 Uiso 0.317(9) 1 calc R U P A 1
H48C H 0.057063 1.412486 0.422555 0.126 Uiso 0.683(9) 1 calc R U P A 2
H48D H 0.180730 1.368902 0.421002 0.126 Uiso 0.683(9) 1 calc R U P A 2
C49 C 0.085(3) 1.179(3) 0.4002(10) 0.094(9) Uani 0.317(9) 1 d D U P A 1
H49A H -0.001424 1.166387 0.389852 0.141 Uiso 0.317(9) 1 calc R U P A 1
H49B H 0.109844 1.106099 0.407307 0.141 Uiso 0.317(9) 1 calc R U P A 1
H49C H 0.128548 1.216072 0.374297 0.141 Uiso 0.317(9) 1 calc R U P A 1
C50 C -0.2853(7) 1.2662(6) 0.4604(3) 0.080(2) Uani 1 1 d . . . . .
H50A H -0.225516 1.283383 0.437205 0.120 Uiso 1 1 calc R U . . .
H50B H -0.337366 1.323736 0.458596 0.120 Uiso 1 1 calc R U . . .
H50C H -0.333422 1.190646 0.452635 0.120 Uiso 1 1 calc R U . . .
C51 C -0.3051(5) 1.2308(5) 0.5429(2) 0.0573(15) Uani 1 1 d . . . . .
H51A H -0.344856 1.151180 0.535229 0.069 Uiso 1 1 calc R U . . .
H51B H -0.367515 1.279310 0.542189 0.069 Uiso 1 1 calc R U . . .
C52 C -0.2386(5) 1.2378(6) 0.5923(2) 0.0567(14) Uani 1 1 d . . . . .
H52A H -0.200520 1.317728 0.600469 0.068 Uiso 1 1 calc R U . . .
H52B H -0.294719 1.212262 0.616702 0.068 Uiso 1 1 calc R U . . .
C53 C -0.0931(6) 1.1589(7) 0.6395(2) 0.0694(19) Uani 1 1 d . . . . .
H53A H -0.031418 1.111475 0.637405 0.104 Uiso 1 1 calc R U . . .
H53B H -0.151396 1.123496 0.661041 0.104 Uiso 1 1 calc R U . . .
H53C H -0.055831 1.234834 0.652514 0.104 Uiso 1 1 calc R U . . .
F1A F 0.359(2) 1.2258(12) 0.5328(9) 0.086(6) Uani 0.317(9) 1 d D U P A 2
F2A F 0.4384(14) 1.106(2) 0.5769(8) 0.114(7) Uani 0.317(9) 1 d D U P A 2
F3A F 0.366(2) 1.064(2) 0.5073(7) 0.113(8) Uani 0.317(9) 1 d D U P A 2
O5A O 0.207(2) 1.141(2) 0.6061(8) 0.084(8) Uani 0.317(9) 1 d D U P A 2
O6A O 0.1310(14) 1.0700(16) 0.5273(5) 0.078(5) Uani 0.317(9) 1 d D U P A 2
O7A O 0.2194(14) 0.9447(9) 0.5777(6) 0.061(4) Uani 0.317(9) 1 d D U P A 2
O10A O 0.0955(9) 1.3766(8) 0.5250(2) 0.085(3) Uani 0.683(9) 1 d D U P A 2
O11A O 0.0543(10) 1.2610(8) 0.4355(3) 0.092(3) Uani 0.683(9) 1 d D U P A 2
C42A C 0.471(3) 1.061(2) 0.8237(10) 0.034(5) Uani 0.188(13) 1 d . U P B 2
H42C H 0.399983 1.098494 0.818269 0.041 Uiso 0.188(13) 1 calc R U P B 2
H42D H 0.519862 1.075890 0.796038 0.041 Uiso 0.188(13) 1 calc R U P B 2
C43A C 0.542(2) 1.099(2) 0.8703(9) 0.032(5) Uani 0.188(13) 1 d . U P B 2
H43C H 0.576969 1.180923 0.869161 0.038 Uiso 0.188(13) 1 calc R U P B 2
H43D H 0.607596 1.055122 0.876415 0.038 Uiso 0.188(13) 1 calc R U P B 2
C46A C 0.085(3) 1.432(3) 0.5613(8) 0.078(6) Uani 0.317(9) 1 d D U P A 1
H46D H 0.015158 1.414521 0.579905 0.116 Uiso 0.317(9) 1 calc R U P A 1
H46E H 0.111161 1.514731 0.561291 0.116 Uiso 0.317(9) 1 calc R U P A 1
H46F H 0.149651 1.395756 0.576264 0.116 Uiso 0.317(9) 1 calc R U P A 1
C49A C 0.0274(12) 1.2007(12) 0.3915(4) 0.076(4) Uani 0.683(9) 1 d D U P A 2
H49D H -0.057674 1.196194 0.380634 0.114 Uiso 0.683(9) 1 calc R U P A 2
H49E H 0.045276 1.123500 0.395545 0.114 Uiso 0.683(9) 1 calc R U P A 2
H49F H 0.075611 1.239783 0.367222 0.114 Uiso 0.683(9) 1 calc R U P A 2

loop_
_atom_site_aniso_label
_atom_site_aniso_U_11
_atom_site_aniso_U_22
_atom_site_aniso_U_33
_atom_site_aniso_U_23
_atom_site_aniso_U_13
_atom_site_aniso_U_12
B1 0.020(2) 0.034(2) 0.033(2) 0.0088(18) 0.0026(17) 0.0122(17)
C1 0.031(2) 0.052(3) 0.0249(19) -0.0048(18) -0.0023(16) 0.009(2)
F1 0.128(10) 0.097(7) 0.119(9) 0.075(7) 0.061(7) 0.023(7)
K1 0.0642(8) 0.0565(7) 0.0574(7) 0.0075(6) 0.0315(6) 0.0189(6)
N1 0.0262(17) 0.045(2) 0.0230(15) -0.0006(14) -0.0003(13) 0.0153(15)
O1 0.0272(14) 0.0266(14) 0.0316(14) 0.0039(11) 0.0129(11) 0.0072(11)
S1 0.0334(5) 0.0326(5) 0.0388(6) -0.0010(4) 0.0056(4) 0.0060(4)
Yb1 0.01492(7) 0.01591(7) 0.01882(7) 0.00127(5) 0.00235(5) 0.00413(5)
B2 0.044(3) 0.025(2) 0.033(2) 0.0114(18) 0.014(2) 0.016(2)
C2 0.032(2) 0.057(3) 0.0236(19) 0.0039(19) -0.0030(17) 0.000(2)
F2 0.044(4) 0.070(4) 0.106(6) -0.019(4) 0.031(4) 0.009(3)
N2 0.0219(16) 0.0386(19) 0.0269(16) 0.0075(14) -0.0004(13) 0.0121(14)
O2 0.0207(13) 0.0307(15) 0.0428(17) -0.0052(12) 0.0010(12) -0.0011(11)
Yb2 0.01221(7) 0.01514(7) 0.01809(7) 0.00151(5) 0.00239(5) 0.00417(5)
B3 0.0191(18) 0.023(2) 0.0254(19) 0.0004(15) -0.0029(15) 0.0102(15)
C3 0.0201(18) 0.044(2) 0.033(2) 0.0156(18) -0.0024(15) 0.0052(17)
F3 0.065(5) 0.098(6) 0.103(5) -0.051(5) 0.012(4) -0.039(4)
N3 0.0246(16) 0.0180(15) 0.0369(18) -0.0001(13) 0.0037(13) 0.0057(12)
O3 0.0288(14) 0.0266(14) 0.0330(14) -0.0024(11) 0.0142(12) 0.0056(11)
B4 0.025(2) 0.0168(18) 0.0223(18) 0.0023(14) 0.0030(15) 0.0067(15)
C4 0.035(2) 0.027(2) 0.037(2) -0.0062(17) 0.0059(18) 0.0007(17)
N4 0.0286(17) 0.0205(15) 0.0300(16) 0.0071(12) 0.0094(13) 0.0129(13)
O4 0.0197(13) 0.0325(15) 0.0279(13) 0.0024(11) -0.0013(11) -0.0015(11)
C5 0.056(3) 0.022(2) 0.043(2) -0.0049(18) 0.019(2) 0.0029(19)
N5 0.0212(15) 0.0253(16) 0.0365(18) 0.0052(13) 0.0098(13) 0.0061(13)
O5 0.050(5) 0.056(4) 0.065(6) -0.011(4) 0.009(4) 0.021(4)
C6 0.049(3) 0.0172(18) 0.040(2) 0.0034(16) 0.024(2) 0.0144(17)
N6 0.0176(15) 0.0301(17) 0.0299(16) 0.0015(13) 0.0062(12) 0.0090(13)
O6 0.041(3) 0.051(4) 0.057(3) -0.016(3) -0.009(2) -0.006(3)
C7 0.033(2) 0.029(2) 0.044(2) 0.0059(18) 0.0193(19) 0.0044(17)
N7 0.0258(16) 0.0220(15) 0.0274(15) 0.0056(12) 0.0058(13) 0.0100(13)
O7 0.060(4) 0.062(4) 0.042(3) 0.021(3) 0.009(3) 0.021(3)
C8 0.026(2) 0.040(2) 0.048(3) -0.003(2) 0.0182(19) -0.0012(18)
N8 0.0345(18) 0.0245(16) 0.0256(15) 0.0045(12) 0.0058(13) 0.0134(14)
O8 0.046(2) 0.065(3) 0.054(2) -0.0062(19) -0.0083(18) 0.0179(19)
C9 0.0155(18) 0.050(3) 0.040(2) -0.0036(19) 0.0080(16) 0.0084(17)
N9 0.0272(16) 0.0230(16) 0.0245(15) -0.0067(12) 0.0018(12) 0.0114(13)
O9 0.059(3) 0.084(3) 0.042(2) -0.0039(19) 0.0026(18) 0.035(2)
C10 0.0264(19) 0.027(2) 0.033(2) -0.0015(16) 0.0040(16) 0.0095(16)
N10 0.0371(19) 0.0366(19) 0.0222(15) 0.0076(13) 0.0090(14) 0.0177(16)
C11 0.029(2) 0.030(2) 0.042(2) -0.0054(17) -0.0039(17) 0.0164(17)
N11 0.0268(17) 0.0195(15) 0.0338(17) -0.0035(13) 0.0048(14) 0.0007(13)
C12 0.042(2) 0.028(2) 0.032(2) 0.0011(16) -0.0013(18) 0.0192(18)
N12 0.0375(19) 0.0166(15) 0.0414(19) 0.0014(13) 0.0179(16) 0.0048(14)
C13 0.041(2) 0.040(2) 0.029(2) -0.0078(18) 0.0031(18) 0.013(2)
N13 0.0205(15) 0.0195(15) 0.0282(15) -0.0039(12) -0.0013(12) 0.0058(12)
C14 0.083(4) 0.061(3) 0.022(2) -0.005(2) 0.004(2) 0.030(3)
N14 0.0159(14) 0.0253(16) 0.0235(14) -0.0033(12) 0.0015(11) 0.0095(12)
C15 0.070(4) 0.059(3) 0.025(2) 0.014(2) 0.018(2) 0.030(3)
N15 0.0275(16) 0.0276(16) 0.0209(14) 0.0027(12) 0.0041(12) 0.0130(13)
C16 0.031(2) 0.035(2) 0.050(3) -0.018(2) 0.0006(19) -0.0015(18)
N16 0.0208(14) 0.0216(15) 0.0196(14) 0.0035(11) -0.0003(11) 0.0048(12)
C17 0.040(3) 0.037(3) 0.079(4) -0.022(3) 0.015(3) -0.012(2)
N17 0.0136(13) 0.0231(15) 0.0270(15) 0.0029(12) 0.0011(11) 0.0048(11)
C18 0.048(3) 0.018(2) 0.071(3) -0.004(2) 0.030(3) -0.0049(19)
N18 0.0131(13) 0.0245(15) 0.0229(14) -0.0009(11) 0.0001(11) 0.0067(11)
C19 0.048(3) 0.034(2) 0.036(2) -0.0026(18) 0.015(2) 0.012(2)
N19 0.0184(14) 0.0248(16) 0.0246(15) 0.0017(12) 0.0028(12) 0.0088(12)
C20 0.044(3) 0.023(2) 0.050(3) 0.0100(18) 0.024(2) 0.0096(18)
N20 0.0214(15) 0.0205(15) 0.0206(14) 0.0007(11) 0.0007(11) 0.0104(12)
C21 0.035(2) 0.036(2) 0.061(3) -0.006(2) 0.022(2) -0.0109(19)
N21 0.0240(15) 0.0199(14) 0.0175(13) 0.0002(11) 0.0025(11) 0.0070(12)
C22 0.027(2) 0.060(3) 0.056(3) -0.022(3) -0.011(2) 0.007(2)
N22 0.0230(15) 0.0220(15) 0.0167(13) 0.0014(11) 0.0037(11) 0.0084(12)
C23 0.0281(19) 0.0232(19) 0.0289(19) -0.0070(15) 0.0018(15) -0.0002(15)
N23 0.0222(15) 0.0185(14) 0.0186(13) -0.0024(11) 0.0007(11) 0.0049(11)
C24 0.037(2) 0.0198(18) 0.035(2) -0.0090(15) 0.0117(17) 0.0016(16)
N24 0.0236(15) 0.0144(13) 0.0223(14) -0.0014(11) 0.0052(12) 0.0049(11)
C25 0.031(2) 0.0167(17) 0.035(2) -0.0014(14) 0.0117(16) 0.0089(15)
C26 0.039(2) 0.030(2) 0.0253(18) 0.0022(15) 0.0073(17) 0.0061(17)
C27 0.046(3) 0.032(2) 0.0189(17) 0.0011(15) 0.0025(17) -0.0003(18)
C28 0.031(2) 0.0238(19) 0.0231(17) 0.0051(14) -0.0067(15) -0.0026(15)
C29 0.0183(17) 0.0260(19) 0.0325(19) 0.0031(15) 0.0081(14) 0.0018(14)
C30 0.0140(17) 0.039(2) 0.045(2) 0.0024(18) 0.0082(16) 0.0018(16)
C31 0.0148(17) 0.038(2) 0.044(2) -0.0015(18) 0.0023(16) 0.0093(16)
C32 0.0181(17) 0.037(2) 0.0298(19) -0.0020(16) 0.0022(14) 0.0105(15)
C33 0.027(2) 0.043(2) 0.030(2) -0.0063(17) -0.0033(16) 0.0198(18)
C34 0.033(2) 0.031(2) 0.0252(18) -0.0005(15) -0.0029(15) 0.0202(17)
C35 0.031(2) 0.0267(19) 0.0210(16) -0.0036(14) 0.0044(15) 0.0140(16)
C36 0.036(2) 0.046(3) 0.0222(18) -0.0003(17) 0.0130(16) 0.0168(19)
C37 0.034(2) 0.033(2) 0.0203(17) 0.0070(15) 0.0089(15) 0.0088(17)
C38 0.0279(19) 0.0271(19) 0.0227(17) -0.0064(14) -0.0021(14) 0.0076(15)
C39 0.029(2) 0.031(2) 0.038(2) -0.0111(17) -0.0042(17) 0.0017(17)
C40 0.0254(19) 0.0184(17) 0.037(2) -0.0059(15) 0.0029(16) -0.0012(14)
C41 0.052(3) 0.050(3) 0.034(2) -0.007(2) 0.006(2) 0.028(2)
C42 0.022(3) 0.039(3) 0.034(3) 0.002(2) 0.013(2) -0.004(2)
C43 0.022(3) 0.026(2) 0.033(3) 0.0051(19) 0.002(2) -0.002(2)
C44 0.049(3) 0.050(3) 0.041(3) -0.011(2) -0.019(2) 0.005(2)
C45 0.047(3) 0.051(3) 0.050(3) -0.003(2) 0.011(2) -0.001(2)
C46 0.128(13) 0.086(9) 0.060(7) -0.006(6) -0.013(8) 0.022(9)
C47 0.086(5) 0.074(4) 0.064(4) 0.016(3) 0.015(4) -0.003(4)
C48 0.107(6) 0.124(7) 0.072(5) 0.029(5) 0.018(4) -0.018(5)
C49 0.093(18) 0.123(18) 0.060(14) -0.014(13) 0.023(13) -0.002(16)
C50 0.095(6) 0.071(5) 0.068(4) 0.001(3) -0.032(4) 0.018(4)
C51 0.035(3) 0.054(3) 0.083(4) 0.003(3) 0.001(3) 0.012(2)
C52 0.050(3) 0.063(4) 0.060(3) -0.008(3) 0.010(3) 0.019(3)
C53 0.064(4) 0.109(6) 0.040(3) 0.003(3) 0.005(3) 0.030(4)
F1A 0.081(12) 0.055(8) 0.117(16) 0.013(9) 0.036(11) -0.015(7)
F2A 0.050(8) 0.148(17) 0.133(15) 0.042(14) -0.022(9) 0.005(11)
F3A 0.104(16) 0.131(15) 0.122(16) -0.011(13) 0.078(12) 0.033(12)
O5A 0.089(18) 0.090(15) 0.067(14) -0.048(12) 0.035(11) -0.013(12)
O6A 0.060(8) 0.063(10) 0.093(10) -0.002(9) -0.014(7) -0.028(8)
O7A 0.074(9) 0.043(7) 0.066(9) 0.008(6) 0.002(7) 0.011(6)
O10A 0.099(6) 0.103(6) 0.037(3) 0.010(4) -0.015(4) -0.015(5)
O11A 0.107(7) 0.102(6) 0.051(4) -0.013(4) 0.038(5) -0.041(5)
C42A 0.028(9) 0.028(9) 0.045(9) 0.009(8) 0.013(8) -0.005(8)
C43A 0.021(9) 0.026(9) 0.046(9) -0.002(8) 0.013(8) -0.009(7)
C46A 0.092(12) 0.085(11) 0.054(10) 0.008(10) 0.004(10) 0.013(11)
C49A 0.074(8) 0.097(9) 0.047(5) 0.011(5) 0.017(5) -0.021(7)

loop_
_atom_type_symbol
_atom_type_description
_atom_type_scat_dispersion_real
_atom_type_scat_dispersion_imag
_atom_type_scat_source
C C 0.0033 0.0016 'International Tables Vol C Tables 4.2.6.8 and 6.1.1.4'
H H 0.0000 0.0000 'International Tables Vol C Tables 4.2.6.8 and 6.1.1.4'
B B 0.0013 0.0007 'International Tables Vol C Tables 4.2.6.8 and 6.1.1.4'
F F 0.0171 0.0103 'International Tables Vol C Tables 4.2.6.8 and 6.1.1.4'
K K 0.2009 0.2494 'International Tables Vol C Tables 4.2.6.8 and 6.1.1.4'
N N 0.0061 0.0033 'International Tables Vol C Tables 4.2.6.8 and 6.1.1.4'
O O 0.0106 0.0060 'International Tables Vol C Tables 4.2.6.8 and 6.1.1.4'
S S 0.1246 0.1234 'International Tables Vol C Tables 4.2.6.8 and 6.1.1.4'
Yb Yb -0.3850 5.5486 'International Tables Vol C Tables 4.2.6.8 and 6.1.1.4'

loop_
_geom_angle_atom_site_label_1
_geom_angle_atom_site_label_2
_geom_angle_atom_site_label_3
_geom_angle
_geom_angle_site_symmetry_1
_geom_angle_site_symmetry_3
_geom_angle_publ_flag
N2 B1 H1 108.6 . . ?
N4 B1 H1 108.6 . . ?
N4 B1 N2 111.8(3) . . ?
N6 B1 H1 108.6 . . ?
N6 B1 N2 110.1(4) . . ?
N6 B1 N4 109.0(3) . . ?
N1 C1 H1A 124.3 . . ?
N1 C1 C2 111.4(4) . . ?
C2 C1 H1A 124.3 . . ?
O5 K1 O6 47.51(18) . . ?
O5 K1 O6A 109.7(3) . 2_576 ?
O5 K1 O7A 151.3(3) . 2_576 ?
O6 K1 O5 123.1(3) 2_576 . ?
O6 K1 O6 78.8(2) 2_576 . ?
O6 K1 O8 90.34(19) 2_576 . ?
O6 K1 O9 103.0(2) 2_576 . ?
O6 K1 O10 144.1(4) 2_576 . ?
O6 K1 O11 94.6(4) 2_576 . ?
O6 K1 O6A 66.6(3) . 2_576 ?
O6 K1 O6A 13.4(3) 2_576 2_576 ?
O6 K1 O7A 29.4(2) 2_576 2_576 ?
O6 K1 O7A 104.2(2) . 2_576 ?
O8 K1 O5 136.43(18) . . ?
O8 K1 O6 164.11(17) . . ?
O8 K1 O11 106.8(3) . . ?
O8 K1 O6A 101.2(4) . 2_576 ?
O8 K1 O7A 69.1(2) . 2_576 ?
O9 K1 O5 82.4(2) . . ?
O9 K1 O6 109.14(17) . . ?
O9 K1 O8 61.75(12) . . ?
O9 K1 O10 97.9(3) . . ?
O9 K1 O11 158.7(3) . . ?
O9 K1 O6A 101.1(4) . 2_576 ?
O9 K1 O7A 107.9(3) . 2_576 ?
O9 K1 O11A 151.5(3) . . ?
O10 K1 O5 88.1(4) . . ?
O10 K1 O6 121.1(3) . . ?
O10 K1 O8 74.3(3) . . ?
O10 K1 O11 60.9(4) . . ?
O10 K1 O6A 155.4(4) . 2_576 ?
O10 K1 O7A 115.9(4) . 2_576 ?
O11 K1 O5 98.1(4) . . ?
O11 K1 O6 85.8(3) . . ?
O11 K1 O6A 98.8(5) . 2_576 ?
O11 K1 O7A 81.9(5) . 2_576 ?
O6A K1 O8 175.2(4) . . ?
O6A K1 O9 114.2(4) . . ?
O6A K1 O7A 42.8(3) 2_576 2_576 ?
O6A K1 O7A 111.1(5) . 2_576 ?
O6A K1 O10A 97.6(4) . . ?
O6A K1 O11A 90.8(5) . . ?
O10A K1 O8 85.8(3) . . ?
O10A K1 O9 99.0(2) . . ?
O10A K1 O7A 126.7(3) . 2_576 ?
O10A K1 O11A 62.7(2) . . ?
O11A K1 O8 93.7(3) . . ?
O11A K1 O7A 72.7(3) . 2_576 ?
C1 N1 Yb1 131.5(3) . . ?
C1 N1 N2 105.4(3) . . ?
N2 N1 Yb1 122.2(2) . . ?
C19 O1 Yb1 144.1(3) . . ?
C19 O1 C20 113.6(3) . . ?
C20 O1 Yb1 100.5(2) . . ?
K1 S1 K1 71.16(4) . 2_576 ?
O5 S1 K1 123.3(4) . 2_576 ?
O5 S1 K1 56.0(3) . . ?
O5 S1 O7 111.9(5) . . ?
O5 S1 C45 106.3(6) . . ?
O6 S1 K1 14.4(3) . 2_576 ?
O6 S1 K1 59.4(3) . . ?
O6 S1 O5 114.4(4) . . ?
O6 S1 O7 115.4(4) . . ?
O6 S1 C45 105.6(3) . . ?
O7 S1 K1 147.3(2) . . ?
O7 S1 K1 101.0(3) . 2_576 ?
O7 S1 C45 101.6(3) . . ?
C45 S1 K1 110.60(17) . 2_576 ?
C45 S1 K1 110.95(18) . . ?
O5A S1 K1 82.0(11) . . ?
O5A S1 C45 100.2(12) . . ?
O5A S1 O6A 111.3(13) . . ?
O6A S1 K1 30.4(9) . . ?
O6A S1 C45 96.9(7) . . ?
O7A S1 K1 126.6(7) . . ?
O7A S1 C45 106.3(7) . . ?
O7A S1 O5A 127.0(14) . . ?
O7A S1 O6A 110.0(9) . . ?
N1 Yb1 N3 75.27(11) . . ?
N1 Yb1 N5 71.75(11) . . ?
N1 Yb1 N7 136.80(10) . . ?
O1 Yb1 N1 70.23(10) . . ?
O1 Yb1 N3 99.95(10) . . ?
O1 Yb1 N5 141.96(10) . . ?
O1 Yb1 N7 77.40(9) . . ?
O2 Yb1 N1 115.18(11) . . ?
O2 Yb1 O1 63.66(10) . . ?
O2 Yb1 N3 70.89(10) . . ?
O2 Yb1 N5 137.63(10) . . ?
O2 Yb1 N7 72.05(10) . . ?
N3 Yb1 N7 139.52(11) . . ?
N5 Yb1 N3 71.16(10) . . ?
N5 Yb1 N7 133.49(10) . . ?
N9 Yb1 N1 146.04(11) . . ?
N9 Yb1 O1 143.66(10) . . ?
N9 Yb1 O2 88.58(11) . . ?
N9 Yb1 N3 91.65(10) . . ?
N9 Yb1 N5 74.38(11) . . ?
N9 Yb1 N7 71.67(10) . . ?
N9 Yb1 N11 81.48(11) . . ?
N11 Yb1 N1 91.29(12) . . ?
N11 Yb1 O1 106.03(10) . . ?
N11 Yb1 O2 142.77(10) . . ?
N11 Yb1 N3 144.65(11) . . ?
N11 Yb1 N5 73.60(11) . . ?
N11 Yb1 N7 70.76(11) . . ?
N8 B2 H2 108.8 . . ?
N8 B2 N10 109.2(4) . . ?
N8 B2 N12 110.3(3) . . ?
N10 B2 H2 108.8 . . ?
N12 B2 H2 108.8 . . ?
N12 B2 N10 110.9(3) . . ?
C1 C2 H2A 127.8 . . ?
C3 C2 C1 104.5(4) . . ?
C3 C2 H2A 127.8 . . ?
N1 N2 B1 122.4(3) . . ?
C3 N2 B1 127.3(4) . . ?
C3 N2 N1 110.1(3) . . ?
C21 O2 Yb1 116.7(3) . . ?
C22 O2 Yb1 128.4(3) . . ?
C22 O2 C21 113.5(4) . . ?
O3 Yb2 N17 142.72(9) . . ?
O3 Yb2 N19 73.43(9) . . ?
O4 Yb2 O3 63.26(9) . . ?
O4 Yb2 N17 140.59(9) . . ?
O4 Yb2 N19 78.62(10) . . ?
N13 Yb2 O3 112.32(10) . . ?
N13 Yb2 O4 70.56(10) . . ?
N13 Yb2 N15 73.83(10) . . ?
N13 Yb2 N17 71.00(10) . . ?
N13 Yb2 N19 139.93(10) . . ?
N15 Yb2 O3 71.88(10) . . ?
N15 Yb2 O4 103.12(10) . . ?
N15 Yb2 N17 73.94(10) . . ?
N15 Yb2 N19 139.62(10) . . ?
N17 Yb2 N19 129.37(10) . . ?
N21 Yb2 O3 142.38(10) . . ?
N21 Yb2 O4 98.67(9) . . ?
N21 Yb2 N13 89.07(10) . . ?
N21 Yb2 N15 145.64(10) . . ?
N21 Yb2 N17 72.34(10) . . ?
N21 Yb2 N19 70.61(9) . . ?
N21 Yb2 N23 83.90(10) . . ?
N23 Yb2 O3 94.44(9) . . ?
N23 Yb2 O4 146.34(9) . . ?
N23 Yb2 N13 143.06(10) . . ?
N23 Yb2 N15 92.12(10) . . ?
N23 Yb2 N17 72.31(10) . . ?
N23 Yb2 N19 70.58(10) . . ?
N14 B3 H3 108.5 . . ?
N16 B3 H3 108.5 . . ?
N16 B3 N14 111.2(3) . . ?
N16 B3 N18 110.0(3) . . ?
N18 B3 H3 108.5 . . ?
N18 B3 N14 110.2(3) . . ?
C2 C3 H3A 125.7 . . ?
N2 C3 C2 108.6(4) . . ?
N2 C3 H3A 125.7 . . ?
C4 N3 Yb1 131.4(3) . . ?
C4 N3 N4 105.7(3) . . ?
N4 N3 Yb1 121.8(2) . . ?
C41 O3 Yb2 133.7(3) . . ?
C41 O3 C42 109.7(4) . . ?
C41 O3 C42A 123.3(11) . . ?
C42 O3 Yb2 115.3(3) . . ?
C42A O3 Yb2 101.4(11) . . ?
N20 B4 H4 108.5 . . ?
N20 B4 N22 109.9(3) . . ?
N20 B4 N24 110.0(3) . . ?
N22 B4 H4 108.5 . . ?
N24 B4 H4 108.5 . . ?
N24 B4 N22 111.4(3) . . ?
N3 C4 H4A 124.3 . . ?
N3 C4 C5 111.4(4) . . ?
C5 C4 H4A 124.3 . . ?
N3 N4 B1 123.1(3) . . ?
C6 N4 B1 126.8(4) . . ?
C6 N4 N3 109.9(4) . . ?
C43 O4 Yb2 99.3(3) . . ?
C44 O4 Yb2 142.6(3) . . ?
C44 O4 C43 116.1(4) . . ?
C44 O4 C43A 93.6(11) . . ?
C43A O4 Yb2 112.7(9) . . ?
C4 C5 H5 128.0 . . ?
C6 C5 C4 104.0(4) . . ?
C6 C5 H5 128.0 . . ?
N6 N5 Yb1 123.6(2) . . ?
C7 N5 Yb1 130.0(3) . . ?
C7 N5 N6 105.8(3) . . ?
S1 O5 K1 100.0(4) . . ?
N4 C6 C5 109.0(4) . . ?
N4 C6 H6 125.5 . . ?
C5 C6 H6 125.5 . . ?
N5 N6 B1 121.2(3) . . ?
C9 N6 B1 128.7(4) . . ?
C9 N6 N5 110.1(3) . . ?
K1 O6 K1 101.20(19) 2_576 . ?
S1 O6 K1 157.4(5) . 2_576 ?
S1 O6 K1 96.7(3) . . ?
N5 C7 H7 124.5 . . ?
N5 C7 C8 111.1(4) . . ?
C8 C7 H7 124.5 . . ?
N8 N7 Yb1 120.3(2) . . ?
C10 N7 Yb1 133.8(3) . . ?
C10 N7 N8 105.6(3) . . ?
C7 C8 H8 127.7 . . ?
C9 C8 C7 104.5(4) . . ?
C9 C8 H8 127.7 . . ?
N7 N8 B2 121.8(3) . . ?
C12 N8 B2 128.2(4) . . ?
C12 N8 N7 109.9(3) . . ?
C50 O8 K1 115.0(4) . . ?
C51 O8 K1 113.0(3) . . ?
C51 O8 C50 112.9(5) . . ?
N6 C9 C8 108.5(4) . . ?
N6 C9 H9 125.8 . . ?
C8 C9 H9 125.8 . . ?
N10 N9 Yb1 121.8(2) . . ?
C13 N9 Yb1 132.3(3) . . ?
C13 N9 N10 104.5(3) . . ?
C52 O9 K1 118.3(3) . . ?
C52 O9 C53 113.6(5) . . ?
C53 O9 K1 119.0(4) . . ?
N7 C10 H10 124.3 . . ?
N7 C10 C11 111.3(4) . . ?
C11 C10 H10 124.3 . . ?
N9 N10 B2 121.8(3) . . ?
C15 N10 B2 128.0(4) . . ?
C15 N10 N9 110.2(4) . . ?
C47 O10 K1 113.4(9) . . ?
C46A O10 K1 108.3(17) . . ?
C46A O10 C47 110.6(18) . . ?
C10 C11 H11 127.7 . . ?
C12 C11 C10 104.5(4) . . ?
C12 C11 H11 127.7 . . ?
N12 N11 Yb1 120.7(2) . . ?
C16 N11 Yb1 129.9(3) . . ?
C16 N11 N12 105.9(4) . . ?
C48 O11 K1 108.6(11) . . ?
C48 O11 C49 121(2) . . ?
C49 O11 K1 112.6(18) . . ?
N8 C12 C11 108.6(4) . . ?
N8 C12 H12 125.7 . . ?
C11 C12 H12 125.7 . . ?
N11 N12 B2 123.0(3) . . ?
C18 N12 B2 127.6(4) . . ?
C18 N12 N11 109.4(4) . . ?
N9 C13 H13 124.0 . . ?
N9 C13 C14 112.0(4) . . ?
C14 C13 H13 124.0 . . ?
N14 N13 Yb2 122.7(2) . . ?
C23 N13 Yb2 132.2(3) . . ?
C23 N13 N14 105.2(3) . . ?
C13 C14 H14 127.6 . . ?
C15 C14 C13 104.9(4) . . ?
C15 C14 H14 127.6 . . ?
N13 N14 B3 122.3(3) . . ?
C25 N14 B3 127.0(3) . . ?
C25 N14 N13 110.4(3) . . ?
N10 C15 C14 108.5(4) . . ?
N10 C15 H15 125.7 . . ?
C14 C15 H15 125.7 . . ?
N16 N15 Yb2 122.2(2) . . ?
C26 N15 Yb2 131.1(3) . . ?
C26 N15 N16 106.0(3) . . ?
N11 C16 H16 124.5 . . ?
N11 C16 C17 110.9(5) . . ?
C17 C16 H16 124.5 . . ?
N15 N16 B3 123.1(3) . . ?
C28 N16 B3 126.9(3) . . ?
C28 N16 N15 109.9(3) . . ?
C16 C17 H17 127.6 . . ?
C18 C17 C16 104.8(4) . . ?
C18 C17 H17 127.6 . . ?
N18 N17 Yb2 123.4(2) . . ?
C29 N17 Yb2 130.8(2) . . ?
C29 N17 N18 105.6(3) . . ?
N12 C18 C17 109.0(5) . . ?
N12 C18 H18 125.5 . . ?
C17 C18 H18 125.5 . . ?
N17 N18 B3 121.1(3) . . ?
C31 N18 B3 128.6(3) . . ?
C31 N18 N17 110.3(3) . . ?
O1 C19 H19A 109.5 . . ?
O1 C19 H19B 109.5 . . ?
O1 C19 H19C 109.5 . . ?
H19A C19 H19B 109.5 . . ?
H19A C19 H19C 109.5 . . ?
H19B C19 H19C 109.5 . . ?
N20 N19 Yb2 119.5(2) . . ?
C32 N19 Yb2 135.0(3) . . ?
C32 N19 N20 105.5(3) . . ?
O1 C20 H20A 109.6 . . ?
O1 C20 H20B 109.6 . . ?
O1 C20 C21 110.3(4) . . ?
H20A C20 H20B 108.1 . . ?
C21 C20 H20A 109.6 . . ?
C21 C20 H20B 109.6 . . ?
N19 N20 B4 121.6(3) . . ?
C34 N20 B4 128.4(3) . . ?
C34 N20 N19 110.0(3) . . ?
O2 C21 C20 107.4(4) . . ?
O2 C21 H21A 110.2 . . ?
O2 C21 H21B 110.2 . . ?
C20 C21 H21A 110.2 . . ?
C20 C21 H21B 110.2 . . ?
H21A C21 H21B 108.5 . . ?
N22 N21 Yb2 119.4(2) . . ?
C35 N21 Yb2 129.4(2) . . ?
C35 N21 N22 105.9(3) . . ?
O2 C22 H22A 109.5 . . ?
O2 C22 H22B 109.5 . . ?
O2 C22 H22C 109.5 . . ?
H22A C22 H22B 109.5 . . ?
H22A C22 H22C 109.5 . . ?
H22B C22 H22C 109.5 . . ?
N21 N22 B4 122.7(3) . . ?
C37 N22 B4 127.5(3) . . ?
C37 N22 N21 109.7(3) . . ?
N13 C23 H23 124.3 . . ?
N13 C23 C24 111.5(4) . . ?
C24 C23 H23 124.3 . . ?
N24 N23 Yb2 118.4(2) . . ?
C38 N23 Yb2 129.6(2) . . ?
C38 N23 N24 105.6(3) . . ?
C23 C24 H24 127.9 . . ?
C25 C24 C23 104.3(3) . . ?
C25 C24 H24 127.9 . . ?
N23 N24 B4 123.1(3) . . ?
C40 N24 B4 127.3(3) . . ?
C40 N24 N23 109.5(3) . . ?
N14 C25 C24 108.7(3) . . ?
N14 C25 H25 125.6 . . ?
C24 C25 H25 125.6 . . ?
N15 C26 H26 124.6 . . ?
N15 C26 C27 110.7(4) . . ?
C27 C26 H26 124.6 . . ?
C26 C27 H27 127.7 . . ?
C28 C27 C26 104.6(3) . . ?
C28 C27 H27 127.7 . . ?
N16 C28 C27 108.8(4) . . ?
N16 C28 H28 125.6 . . ?
C27 C28 H28 125.6 . . ?
N17 C29 H29 124.4 . . ?
N17 C29 C30 111.2(4) . . ?
C30 C29 H29 124.4 . . ?
C29 C30 H30 127.7 . . ?
C31 C30 C29 104.6(4) . . ?
C31 C30 H30 127.7 . . ?
N18 C31 C30 108.3(3) . . ?
N18 C31 H31 125.9 . . ?
C30 C31 H31 125.8 . . ?
N19 C32 H32 124.4 . . ?
N19 C32 C33 111.2(4) . . ?
C33 C32 H32 124.4 . . ?
C32 C33 H33 127.6 . . ?
C34 C33 C32 104.9(3) . . ?
C34 C33 H33 127.6 . . ?
N20 C34 C33 108.4(4) . . ?
N20 C34 H34 125.8 . . ?
C33 C34 H34 125.8 . . ?
N21 C35 H35 124.3 . . ?
N21 C35 C36 111.4(4) . . ?
C36 C35 H35 124.3 . . ?
C35 C36 H36 127.9 . . ?
C37 C36 C35 104.3(3) . . ?
C37 C36 H36 127.9 . . ?
N22 C37 C36 108.7(4) . . ?
N22 C37 H37 125.6 . . ?
C36 C37 H37 125.6 . . ?
N23 C38 H38 124.1 . . ?
N23 C38 C39 111.8(4) . . ?
C39 C38 H38 124.1 . . ?
C38 C39 H39 127.9 . . ?
C40 C39 C38 104.1(3) . . ?
C40 C39 H39 127.9 . . ?
N24 C40 C39 109.0(4) . . ?
N24 C40 H40 125.5 . . ?
C39 C40 H40 125.5 . . ?
O3 C41 H41A 109.5 . . ?
O3 C41 H41B 109.5 . . ?
O3 C41 H41C 109.5 . . ?
H41A C41 H41B 109.5 . . ?
H41A C41 H41C 109.5 . . ?
H41B C41 H41C 109.5 . . ?
O3 C42 H42A 110.3 . . ?
O3 C42 H42B 110.3 . . ?
O3 C42 C43 107.1(4) . . ?
H42A C42 H42B 108.5 . . ?
C43 C42 H42A 110.3 . . ?
C43 C42 H42B 110.3 . . ?
O4 C43 C42 109.5(5) . . ?
O4 C43 H43A 109.8 . . ?
O4 C43 H43B 109.8 . . ?
C42 C43 H43A 109.8 . . ?
C42 C43 H43B 109.8 . . ?
H43A C43 H43B 108.2 . . ?
O4 C44 H44A 109.5 . . ?
O4 C44 H44B 109.5 . . ?
O4 C44 H44C 109.5 . . ?
H44A C44 H44B 109.5 . . ?
H44A C44 H44C 109.5 . . ?
H44B C44 H44C 109.5 . . ?
F1 C45 S1 109.6(7) . . ?
F1 C45 F3 108.0(8) . . ?
F2 C45 F1 108.2(8) . . ?
F2 C45 S1 112.9(5) . . ?
F2 C45 F3 107.8(7) . . ?
F3 C45 S1 110.2(5) . . ?
F1A C45 S1 117.3(13) . . ?
F1A C45 F2A 112.3(15) . . ?
F1A C45 F3A 105.3(17) . . ?
F2A C45 S1 107.2(10) . . ?
F2A C45 F3A 103.0(16) . . ?
F3A C45 S1 110.8(12) . . ?
H46A C46 H46B 109.5 . . ?
H46A C46 H46C 109.5 . . ?
H46B C46 H46C 109.5 . . ?
O10A C46 H46A 109.5 . . ?
O10A C46 H46B 109.5 . . ?
O10A C46 H46C 109.5 . . ?
O10 C47 H47A 110.8 . . ?
O10 C47 H47B 110.8 . . ?
O10 C47 C48 104.7(10) . . ?
H47A C47 H47B 108.9 . . ?
H47C C47 H47D 107.2 . . ?
C48 C47 H47A 110.8 . . ?
C48 C47 H47B 110.8 . . ?
C48 C47 H47C 107.8 . . ?
C48 C47 H47D 107.8 . . ?
O10A C47 H47C 107.8 . . ?
O10A C47 H47D 107.8 . . ?
O10A C47 C48 117.9(7) . . ?
O11 C48 C47 109.9(11) . . ?
O11 C48 H48A 109.7 . . ?
O11 C48 H48B 109.7 . . ?
C47 C48 H48A 109.7 . . ?
C47 C48 H48B 109.7 . . ?
C47 C48 H48C 106.9 . . ?
C47 C48 H48D 106.9 . . ?
H48A C48 H48B 108.2 . . ?
H48C C48 H48D 106.7 . . ?
O11A C48 C47 121.6(8) . . ?
O11A C48 H48C 106.9 . . ?
O11A C48 H48D 106.9 . . ?
O11 C49 H49A 109.5 . . ?
O11 C49 H49B 109.5 . . ?
O11 C49 H49C 109.5 . . ?
H49A C49 H49B 109.5 . . ?
H49A C49 H49C 109.5 . . ?
H49B C49 H49C 109.5 . . ?
O8 C50 H50A 109.5 . . ?
O8 C50 H50B 109.5 . . ?
O8 C50 H50C 109.5 . . ?
H50A C50 H50B 109.5 . . ?
H50A C50 H50C 109.5 . . ?
H50B C50 H50C 109.5 . . ?
O8 C51 H51A 109.6 . . ?
O8 C51 H51B 109.6 . . ?
O8 C51 C52 110.2(5) . . ?
H51A C51 H51B 108.1 . . ?
C52 C51 H51A 109.6 . . ?
C52 C51 H51B 109.6 . . ?
O9 C52 C51 109.2(5) . . ?
O9 C52 H52A 109.8 . . ?
O9 C52 H52B 109.8 . . ?
C51 C52 H52A 109.8 . . ?
C51 C52 H52B 109.8 . . ?
H52A C52 H52B 108.3 . . ?
O9 C53 H53A 109.5 . . ?
O9 C53 H53B 109.5 . . ?
O9 C53 H53C 109.5 . . ?
H53A C53 H53B 109.5 . . ?
H53A C53 H53C 109.5 . . ?
H53B C53 H53C 109.5 . . ?
K1 O6A K1 103.3(4) . 2_576 ?
S1 O6A K1 109.1(9) . 2_576 ?
S1 O6A K1 130.8(12) . . ?
S1 O7A K1 98.1(7) . 2_576 ?
C46 O10A K1 120.3(9) . . ?
C47 O10A K1 117.0(6) . . ?
C47 O10A C46 118.1(11) . . ?
C48 O11A K1 117.1(6) . . ?
C48 O11A C49A 123.2(9) . . ?
C49A O11A K1 119.5(7) . . ?
O3 C42A H42C 111.4 . . ?
O3 C42A H42D 111.4 . . ?
O3 C42A C43A 102(2) . . ?
H42C C42A H42D 109.3 . . ?
C43A C42A H42C 111.4 . . ?
C43A C42A H42D 111.4 . . ?
O4 C43A H43C 110.0 . . ?
O4 C43A H43D 110.0 . . ?
C42A C43A O4 109(2) . . ?
C42A C43A H43C 110.0 . . ?
C42A C43A H43D 110.0 . . ?
H43C C43A H43D 108.4 . . ?
K1 C46A H46D 80.6 . . ?
K1 C46A H46E 158.1 . . ?
K1 C46A H46F 84.0 . . ?
O10 C46A K1 48.7(13) . . ?
O10 C46A H46D 109.5 . . ?
O10 C46A H46E 109.5 . . ?
O10 C46A H46F 109.5 . . ?
H46D C46A H46E 109.5 . . ?
H46D C46A H46F 109.5 . . ?
H46E C46A H46F 109.5 . . ?
O11A C49A H49D 109.5 . . ?
O11A C49A H49E 109.5 . . ?
O11A C49A H49F 109.5 . . ?
H49D C49A H49E 109.5 . . ?
H49D C49A H49F 109.5 . . ?
H49E C49A H49F 109.5 . . ?

loop_
_geom_bond_atom_site_label_1
_geom_bond_atom_site_label_2
_geom_bond_distance
_geom_bond_site_symmetry_2
_geom_bond_publ_flag
B1 H1 1.0600 . ?
B1 N2 1.538(6) . ?
B1 N4 1.538(6) . ?
B1 N6 1.531(6) . ?
C1 H1A 0.9500 . ?
C1 N1 1.337(5) . ?
C1 C2 1.391(6) . ?
F1 C45 1.308(9) . ?
K1 O5 2.907(8) . ?
K1 O6 2.450(6) 2_576 ?
K1 O6 2.994(8) . ?
K1 O8 2.725(4) . ?
K1 O9 2.661(4) . ?
K1 O10 2.680(17) . ?
K1 O11 2.79(2) . ?
K1 O6A 2.310(19) . ?
K1 O6A 3.042(18) 2_576 ?
K1 O7A 3.331(17) 2_576 ?
K1 O10A 2.655(9) . ?
K1 O11A 2.695(8) . ?
N1 Yb1 2.586(3) . ?
N1 N2 1.365(5) . ?
O1 Yb1 2.577(3) . ?
O1 C19 1.415(5) . ?
O1 C20 1.417(5) . ?
S1 O5 1.423(7) . ?
S1 O6 1.405(5) . ?
S1 O7 1.457(5) . ?
S1 C45 1.814(6) . ?
S1 O5A 1.392(13) . ?
S1 O6A 1.467(12) . ?
S1 O7A 1.389(10) . ?
Yb1 O2 2.559(3) . ?
Yb1 N3 2.617(3) . ?
Yb1 N5 2.606(3) . ?
Yb1 N7 2.629(3) . ?
Yb1 N9 2.496(3) . ?
Yb1 N11 2.509(3) . ?
B2 H2 1.0600 . ?
B2 N8 1.535(6) . ?
B2 N10 1.549(6) . ?
B2 N12 1.538(7) . ?
C2 H2A 0.9500 . ?
C2 C3 1.372(7) . ?
F2 C45 1.299(8) . ?
N2 C3 1.345(5) . ?
O2 C21 1.434(6) . ?
O2 C22 1.415(5) . ?
Yb2 O3 2.614(3) . ?
Yb2 O4 2.599(3) . ?
Yb2 N13 2.581(3) . ?
Yb2 N15 2.592(3) . ?
Yb2 N17 2.617(3) . ?
Yb2 N19 2.629(3) . ?
Yb2 N21 2.522(3) . ?
Yb2 N23 2.530(3) . ?
B3 H3 1.0600 . ?
B3 N14 1.549(5) . ?
B3 N16 1.532(5) . ?
B3 N18 1.532(5) . ?
C3 H3A 0.9500 . ?
F3 C45 1.325(7) . ?
N3 C4 1.337(5) . ?
N3 N4 1.358(4) . ?
O3 C41 1.417(5) . ?
O3 C42 1.437(6) . ?
O3 C42A 1.45(2) . ?
B4 H4 1.0600 . ?
B4 N20 1.532(5) . ?
B4 N22 1.546(5) . ?
B4 N24 1.544(5) . ?
C4 H4A 0.9500 . ?
C4 C5 1.397(6) . ?
N4 C6 1.351(5) . ?
O4 C43 1.415(6) . ?
O4 C44 1.404(5) . ?
O4 C43A 1.54(2) . ?
C5 H5 0.9500 . ?
C5 C6 1.370(7) . ?
N5 N6 1.353(4) . ?
N5 C7 1.335(5) . ?
C6 H6 0.9500 . ?
N6 C9 1.352(5) . ?
C7 H7 0.9500 . ?
C7 C8 1.394(6) . ?
N7 N8 1.363(4) . ?
N7 C10 1.328(5) . ?
C8 H8 0.9500 . ?
C8 C9 1.365(7) . ?
N8 C12 1.349(5) . ?
O8 C50 1.425(7) . ?
O8 C51 1.398(7) . ?
C9 H9 0.9500 . ?
N9 N10 1.381(5) . ?
N9 C13 1.329(5) . ?
O9 C52 1.396(7) . ?
O9 C53 1.405(7) . ?
C10 H10 0.9500 . ?
C10 C11 1.395(6) . ?
N10 C15 1.340(5) . ?
O10 C47 1.420(13) . ?
O10 C46A 1.391(15) . ?
C11 H11 0.9500 . ?
C11 C12 1.361(7) . ?
N11 N12 1.366(5) . ?
N11 C16 1.339(5) . ?
O11 C48 1.365(14) . ?
O11 C49 1.403(15) . ?
C12 H12 0.9500 . ?
N12 C18 1.353(6) . ?
C13 H13 0.9500 . ?
C13 C14 1.383(7) . ?
N13 N14 1.368(4) . ?
N13 C23 1.342(5) . ?
C14 H14 0.9500 . ?
C14 C15 1.361(8) . ?
N14 C25 1.338(5) . ?
C15 H15 0.9500 . ?
N15 N16 1.359(4) . ?
N15 C26 1.339(5) . ?
C16 H16 0.9500 . ?
C16 C17 1.391(7) . ?
N16 C28 1.347(4) . ?
C17 H17 0.9500 . ?
C17 C18 1.363(8) . ?
N17 N18 1.357(4) . ?
N17 C29 1.331(5) . ?
C18 H18 0.9500 . ?
N18 C31 1.343(5) . ?
C19 H19A 0.9800 . ?
C19 H19B 0.9800 . ?
C19 H19C 0.9800 . ?
N19 N20 1.364(4) . ?
N19 C32 1.341(5) . ?
C20 H20A 0.9900 . ?
C20 H20B 0.9900 . ?
C20 C21 1.482(7) . ?
N20 C34 1.355(4) . ?
C21 H21A 0.9900 . ?
C21 H21B 0.9900 . ?
N21 N22 1.359(4) . ?
N21 C35 1.339(4) . ?
C22 H22A 0.9800 . ?
C22 H22B 0.9800 . ?
C22 H22C 0.9800 . ?
N22 C37 1.355(5) . ?
C23 H23 0.9500 . ?
C23 C24 1.390(6) . ?
N23 N24 1.367(4) . ?
N23 C38 1.334(5) . ?
C24 H24 0.9500 . ?
C24 C25 1.379(6) . ?
N24 C40 1.353(5) . ?
C25 H25 0.9500 . ?
C26 H26 0.9500 . ?
C26 C27 1.395(6) . ?
C27 H27 0.9500 . ?
C27 C28 1.368(6) . ?
C28 H28 0.9500 . ?
C29 H29 0.9500 . ?
C29 C30 1.386(5) . ?
C30 H30 0.9500 . ?
C30 C31 1.369(6) . ?
C31 H31 0.9500 . ?
C32 H32 0.9500 . ?
C32 C33 1.390(6) . ?
C33 H33 0.9500 . ?
C33 C34 1.368(6) . ?
C34 H34 0.9500 . ?
C35 H35 0.9500 . ?
C35 C36 1.390(6) . ?
C36 H36 0.9500 . ?
C36 C37 1.374(6) . ?
C37 H37 0.9500 . ?
C38 H38 0.9500 . ?
C38 C39 1.391(6) . ?
C39 H39 0.9500 . ?
C39 C40 1.371(6) . ?
C40 H40 0.9500 . ?
C41 H41A 0.9800 . ?
C41 H41B 0.9800 . ?
C41 H41C 0.9800 . ?
C42 H42A 0.9900 . ?
C42 H42B 0.9900 . ?
C42 C43 1.489(9) . ?
C43 H43A 0.9900 . ?
C43 H43B 0.9900 . ?
C44 H44A 0.9800 . ?
C44 H44B 0.9800 . ?
C44 H44C 0.9800 . ?
C45 F1A 1.285(13) . ?
C45 F2A 1.305(12) . ?
C45 F3A 1.308(13) . ?
C46 H46A 0.9800 . ?
C46 H46B 0.9800 . ?
C46 H46C 0.9800 . ?
C46 O10A 1.375(11) . ?
C47 H47A 0.9900 . ?
C47 H47B 0.9900 . ?
C47 H47C 0.9900 . ?
C47 H47D 0.9900 . ?
C47 C48 1.426(11) . ?
C47 O10A 1.369(9) . ?
C48 H48A 0.9900 . ?
C48 H48B 0.9900 . ?
C48 H48C 0.9900 . ?
C48 H48D 0.9900 . ?
C48 O11A 1.286(10) . ?
C49 H49A 0.9800 . ?
C49 H49B 0.9800 . ?
C49 H49C 0.9800 . ?
C50 H50A 0.9800 . ?
C50 H50B 0.9800 . ?
C50 H50C 0.9800 . ?
C51 H51A 0.9900 . ?
C51 H51B 0.9900 . ?
C51 C52 1.493(8) . ?
C52 H52A 0.9900 . ?
C52 H52B 0.9900 . ?
C53 H53A 0.9800 . ?
C53 H53B 0.9800 . ?
C53 H53C 0.9800 . ?
O11A C49A 1.391(10) . ?
C42A H42C 0.9900 . ?
C42A H42D 0.9900 . ?
C42A C43A 1.48(4) . ?
C43A H43C 0.9900 . ?
C43A H43D 0.9900 . ?
C46A H46D 0.9800 . ?
C46A H46E 0.9800 . ?
C46A H46F 0.9800 . ?
C49A H49D 0.9800 . ?
C49A H49E 0.9800 . ?
C49A H49F 0.9800 . ?

loop_
_geom_torsion_atom_site_label_1
_geom_torsion_atom_site_label_2
_geom_torsion_atom_site_label_3
_geom_torsion_atom_site_label_4
_geom_torsion
_geom_torsion_site_symmetry_1
_geom_torsion_site_symmetry_2
_geom_torsion_site_symmetry_3
_geom_torsion_site_symmetry_4
_geom_torsion_publ_flag
B1 N2 C3 C2 175.6(4) . . . . ?
B1 N4 C6 C5 -174.9(4) . . . . ?
B1 N6 C9 C8 178.6(4) . . . . ?
C1 N1 N2 B1 -175.9(4) . . . . ?
C1 N1 N2 C3 -0.1(5) . . . . ?
C1 C2 C3 N2 0.1(5) . . . . ?
K1 S1 O5 K1 -24.5(7) 2_576 . . . ?
K1 S1 O6 K1 -142.3(12) . . . 2_576 ?
K1 S1 O6 K1 142.3(12) 2_576 . . . ?
K1 S1 C45 F1 75.5(7) 2_576 . . . ?
K1 S1 C45 F1 -1.5(8) . . . . ?
K1 S1 C45 F2 -122.2(6) . . . . ?
K1 S1 C45 F2 -45.2(6) 2_576 . . . ?
K1 S1 C45 F3 117.2(6) . . . . ?
K1 S1 C45 F3 -165.8(6) 2_576 . . . ?
K1 S1 C45 F1A 110.6(12) 2_576 . . . ?
K1 S1 C45 F1A 33.6(13) . . . . ?
K1 S1 C45 F2A -122.0(14) 2_576 . . . ?
K1 S1 C45 F2A 161.0(14) . . . . ?
K1 S1 C45 F3A -87.2(14) . . . . ?
K1 S1 C45 F3A -10.3(14) 2_576 . . . ?
K1 S1 O6A K1 128.4(15) 2_576 . . . ?
K1 S1 O6A K1 -128.4(15) . . . 2_576 ?
K1 S1 O7A K1 28.2(8) . . . 2_576 ?
K1 O8 C51 C52 49.5(6) . . . . ?
K1 O9 C52 C51 40.3(6) . . . . ?
K1 O10 C47 C48 54.2(11) . . . . ?
K1 O11 C48 C47 54.9(12) . . . . ?
N1 C1 C2 C3 -0.1(5) . . . . ?
N1 N2 C3 C2 0.0(5) . . . . ?
O1 C20 C21 O2 55.3(5) . . . . ?
Yb1 N1 N2 B1 13.5(5) . . . . ?
Yb1 N1 N2 C3 -170.7(3) . . . . ?
Yb1 O1 C20 C21 -71.7(4) . . . . ?
Yb1 O2 C21 C20 -7.9(5) . . . . ?
Yb1 N3 C4 C5 167.9(3) . . . . ?
Yb1 N3 N4 B1 6.0(5) . . . . ?
Yb1 N3 N4 C6 -169.6(2) . . . . ?
Yb1 N5 N6 B1 9.4(5) . . . . ?
Yb1 N5 N6 C9 -172.2(3) . . . . ?
Yb1 N5 C7 C8 171.5(3) . . . . ?
Yb1 N7 N8 B2 -2.5(5) . . . . ?
Yb1 N7 N8 C12 173.9(3) . . . . ?
Yb1 N7 C10 C11 -172.9(3) . . . . ?
Yb1 N9 N10 B2 -14.5(5) . . . . ?
Yb1 N9 N10 C15 168.2(3) . . . . ?
Yb1 N9 C13 C14 -166.8(4) . . . . ?
Yb1 N11 N12 B2 17.8(5) . . . . ?
Yb1 N11 N12 C18 -160.1(3) . . . . ?
Yb1 N11 C16 C17 157.8(3) . . . . ?
B2 N8 C12 C11 176.4(4) . . . . ?
B2 N10 C15 C14 -176.8(5) . . . . ?
B2 N12 C18 C17 -178.5(4) . . . . ?
C2 C1 N1 Yb1 169.5(3) . . . . ?
C2 C1 N1 N2 0.1(5) . . . . ?
N2 B1 N4 N3 55.7(5) . . . . ?
N2 B1 N4 C6 -129.5(4) . . . . ?
N2 B1 N6 N5 -66.6(5) . . . . ?
N2 B1 N6 C9 115.3(4) . . . . ?
Yb2 O3 C42 C43 -9.8(6) . . . . ?
Yb2 O3 C42A C43A 78(2) . . . . ?
Yb2 O4 C43 C42 -74.9(5) . . . . ?
Yb2 O4 C43A C42A 19(3) . . . . ?
Yb2 N13 N14 B3 6.2(4) . . . . ?
Yb2 N13 N14 C25 179.9(2) . . . . ?
Yb2 N13 C23 C24 -179.9(3) . . . . ?
Yb2 N15 N16 B3 6.7(5) . . . . ?
Yb2 N15 N16 C28 -170.2(2) . . . . ?
Yb2 N15 C26 C27 169.2(3) . . . . ?
Yb2 N17 N18 B3 -3.0(4) . . . . ?
Yb2 N17 N18 C31 176.4(3) . . . . ?
Yb2 N17 C29 C30 -175.9(3) . . . . ?
Yb2 N19 N20 B4 -0.4(4) . . . . ?
Yb2 N19 N20 C34 179.0(2) . . . . ?
Yb2 N19 C32 C33 -178.6(3) . . . . ?
Yb2 N21 N22 B4 20.6(4) . . . . ?
Yb2 N21 N22 C37 -155.7(2) . . . . ?
Yb2 N21 C35 C36 152.9(3) . . . . ?
Yb2 N23 N24 B4 -22.6(4) . . . . ?
Yb2 N23 N24 C40 153.7(2) . . . . ?
Yb2 N23 C38 C39 -150.3(3) . . . . ?
B3 N14 C25 C24 173.4(4) . . . . ?
B3 N16 C28 C27 -177.5(4) . . . . ?
B3 N18 C31 C30 179.4(4) . . . . ?
N3 C4 C5 C6 0.2(5) . . . . ?
N3 N4 C6 C5 0.5(5) . . . . ?
O3 C42 C43 O4 59.1(7) . . . . ?
O3 C42A C43A O4 -65(3) . . . . ?
B4 N20 C34 C33 179.2(3) . . . . ?
B4 N22 C37 C36 -177.0(4) . . . . ?
B4 N24 C40 C39 177.2(3) . . . . ?
C4 N3 N4 B1 175.2(4) . . . . ?
C4 N3 N4 C6 -0.3(4) . . . . ?
C4 C5 C6 N4 -0.4(5) . . . . ?
N4 B1 N2 N1 -68.3(5) . . . . ?
N4 B1 N2 C3 116.7(4) . . . . ?
N4 B1 N6 N5 56.4(5) . . . . ?
N4 B1 N6 C9 -121.6(4) . . . . ?
N4 N3 C4 C5 0.1(5) . . . . ?
N5 N6 C9 C8 0.4(5) . . . . ?
N5 C7 C8 C9 -0.4(5) . . . . ?
O5 S1 O6 K1 -131.2(11) . . . 2_576 ?
O5 S1 O6 K1 11.1(7) . . . . ?
O5 S1 C45 F1 -60.7(8) . . . . ?
O5 S1 C45 F2 178.6(6) . . . . ?
O5 S1 C45 F3 58.0(7) . . . . ?
N6 B1 N2 N1 53.1(5) . . . . ?
N6 B1 N2 C3 -122.0(4) . . . . ?
N6 B1 N4 N3 -66.4(5) . . . . ?
N6 B1 N4 C6 108.5(4) . . . . ?
N6 N5 C7 C8 0.7(5) . . . . ?
O6 S1 O5 K1 -11.6(7) . . . . ?
O6 S1 C45 F1 61.3(8) . . . . ?
O6 S1 C45 F2 -59.5(7) . . . . ?
O6 S1 C45 F3 179.9(7) . . . . ?
C7 N5 N6 B1 -179.0(4) . . . . ?
C7 N5 N6 C9 -0.6(5) . . . . ?
C7 C8 C9 N6 0.0(5) . . . . ?
N7 N8 C12 C11 0.4(5) . . . . ?
N7 C10 C11 C12 0.0(5) . . . . ?
O7 S1 O5 K1 -145.3(4) . . . . ?
O7 S1 O6 K1 0.9(12) . . . 2_576 ?
O7 S1 O6 K1 143.2(3) . . . . ?
O7 S1 C45 F1 -177.9(7) . . . . ?
O7 S1 C45 F2 61.4(6) . . . . ?
O7 S1 C45 F3 -59.2(7) . . . . ?
N8 B2 N10 N9 -54.9(5) . . . . ?
N8 B2 N10 C15 121.9(5) . . . . ?
N8 B2 N12 N11 51.6(5) . . . . ?
N8 B2 N12 C18 -130.8(4) . . . . ?
N8 N7 C10 C11 0.3(5) . . . . ?
O8 C51 C52 O9 -59.7(7) . . . . ?
N9 N10 C15 C14 0.3(6) . . . . ?
N9 C13 C14 C15 1.0(7) . . . . ?
C10 N7 N8 B2 -176.8(4) . . . . ?
C10 N7 N8 C12 -0.4(4) . . . . ?
C10 C11 C12 N8 -0.2(5) . . . . ?
N10 B2 N8 N7 63.3(5) . . . . ?
N10 B2 N8 C12 -112.3(4) . . . . ?
N10 B2 N12 N11 -69.5(5) . . . . ?
N10 B2 N12 C18 108.1(5) . . . . ?
N10 N9 C13 C14 -0.8(5) . . . . ?
O10 C47 C48 O11 -75.1(15) . . . . ?
N11 N12 C18 C17 -0.6(5) . . . . ?
N11 C16 C17 C18 0.3(6) . . . . ?
N12 B2 N8 N7 -58.8(5) . . . . ?
N12 B2 N8 C12 125.6(4) . . . . ?
N12 B2 N10 N9 66.9(5) . . . . ?
N12 B2 N10 C15 -116.3(5) . . . . ?
N12 N11 C16 C17 -0.7(5) . . . . ?
C13 N9 N10 B2 177.6(4) . . . . ?
C13 N9 N10 C15 0.3(5) . . . . ?
C13 C14 C15 N10 -0.8(7) . . . . ?
N13 N14 C25 C24 -0.1(4) . . . . ?
N13 C23 C24 C25 0.0(5) . . . . ?
N14 B3 N16 N15 55.8(4) . . . . ?
N14 B3 N16 C28 -127.8(4) . . . . ?
N14 B3 N18 N17 -59.6(4) . . . . ?
N14 B3 N18 C31 121.2(4) . . . . ?
N14 N13 C23 C24 -0.1(4) . . . . ?
N15 N16 C28 C27 -0.7(4) . . . . ?
N15 C26 C27 C28 0.7(5) . . . . ?
C16 N11 N12 B2 178.8(4) . . . . ?
C16 N11 N12 C18 0.8(4) . . . . ?
C16 C17 C18 N12 0.2(6) . . . . ?
N16 B3 N14 N13 -63.7(4) . . . . ?
N16 B3 N14 C25 123.6(4) . . . . ?
N16 B3 N18 N17 63.3(4) . . . . ?
N16 B3 N18 C31 -115.9(4) . . . . ?
N16 N15 C26 C27 -1.1(5) . . . . ?
N17 N18 C31 C30 0.2(5) . . . . ?
N17 C29 C30 C31 -0.6(5) . . . . ?
N18 B3 N14 N13 58.5(4) . . . . ?
N18 B3 N14 C25 -114.2(4) . . . . ?
N18 B3 N16 N15 -66.6(4) . . . . ?
N18 B3 N16 C28 109.8(4) . . . . ?
N18 N17 C29 C30 0.7(4) . . . . ?
C19 O1 C20 C21 96.9(4) . . . . ?
N19 N20 C34 C33 -0.1(4) . . . . ?
N19 C32 C33 C34 -0.3(5) . . . . ?
N20 B4 N22 N21 50.9(4) . . . . ?
N20 B4 N22 C37 -133.5(4) . . . . ?
N20 B4 N24 N23 -49.3(4) . . . . ?
N20 B4 N24 C40 135.1(4) . . . . ?
N20 N19 C32 C33 0.2(4) . . . . ?
N21 N22 C37 C36 -0.9(4) . . . . ?
N21 C35 C36 C37 -0.2(5) . . . . ?
C22 O2 C21 C20 -175.7(4) . . . . ?
N22 B4 N20 N19 -61.3(4) . . . . ?
N22 B4 N20 C34 119.5(4) . . . . ?
N22 B4 N24 N23 72.8(4) . . . . ?
N22 B4 N24 C40 -102.8(4) . . . . ?
N22 N21 C35 C36 -0.4(4) . . . . ?
C23 N13 N14 B3 -173.7(3) . . . . ?
C23 N13 N14 C25 0.1(4) . . . . ?
C23 C24 C25 N14 0.0(5) . . . . ?
N23 N24 C40 C39 1.1(4) . . . . ?
N23 C38 C39 C40 0.5(5) . . . . ?
N24 B4 N20 N19 61.6(4) . . . . ?
N24 B4 N20 C34 -117.5(4) . . . . ?
N24 B4 N22 N21 -71.3(4) . . . . ?
N24 B4 N22 C37 104.4(4) . . . . ?
N24 N23 C38 C39 0.2(4) . . . . ?
C26 N15 N16 B3 178.1(3) . . . . ?
C26 N15 N16 C28 1.2(4) . . . . ?
C26 C27 C28 N16 0.0(5) . . . . ?
C29 N17 N18 B3 -179.8(3) . . . . ?
C29 N17 N18 C31 -0.5(4) . . . . ?
C29 C30 C31 N18 0.2(5) . . . . ?
C32 N19 N20 B4 -179.4(3) . . . . ?
C32 N19 N20 C34 -0.1(4) . . . . ?
C32 C33 C34 N20 0.2(4) . . . . ?
C35 N21 N22 B4 177.1(3) . . . . ?
C35 N21 N22 C37 0.8(4) . . . . ?
C35 C36 C37 N22 0.6(5) . . . . ?
C38 N23 N24 B4 -177.1(3) . . . . ?
C38 N23 N24 C40 -0.8(4) . . . . ?
C38 C39 C40 N24 -1.0(5) . . . . ?
C41 O3 C42 C43 -178.8(5) . . . . ?
C41 O3 C42A C43A -114.4(17) . . . . ?
C44 O4 C43 C42 92.6(5) . . . . ?
C44 O4 C43A C42A 171(2) . . . . ?
C45 S1 O5 K1 104.6(4) . . . . ?
C45 S1 O6 K1 112.3(11) . . . 2_576 ?
C45 S1 O6 K1 -105.4(2) . . . . ?
C45 S1 O6A K1 111.3(6) . . . 2_576 ?
C45 S1 O6A K1 -120.3(10) . . . . ?
C45 S1 O7A K1 -104.8(4) . . . 2_576 ?
C47 O10 C46A K1 -124.9(16) . . . . ?
C47 C48 O11A K1 14.5(17) . . . . ?
C47 C48 O11A C49A -170.7(11) . . . . ?
C48 C47 O10A K1 19.8(13) . . . . ?
C48 C47 O10A C46 175.7(11) . . . . ?
C49 O11 C48 C47 -172(2) . . . . ?
C50 O8 C51 C52 -178.0(5) . . . . ?
C53 O9 C52 C51 -173.0(6) . . . . ?
O5A S1 C45 F1A -51.6(16) . . . . ?
O5A S1 C45 F2A 75.7(17) . . . . ?
O5A S1 C45 F3A -172.5(17) . . . . ?
O5A S1 O6A K1 -144.9(14) . . . 2_576 ?
O5A S1 O6A K1 -16.5(19) . . . . ?
O5A S1 O7A K1 138.3(14) . . . 2_576 ?
O6A S1 C45 F1A 61.5(14) . . . . ?
O6A S1 C45 F2A -171.1(15) . . . . ?
O6A S1 C45 F3A -59.3(15) . . . . ?
O6A S1 O7A K1 -1.0(10) . . . 2_576 ?
O7A S1 C45 F1A 174.7(13) . . . . ?
O7A S1 C45 F2A -57.9(15) . . . . ?
O7A S1 C45 F3A 53.8(15) . . . . ?
O7A S1 O6A K1 129.5(11) . . . . ?
O7A S1 O6A K1 1.1(11) . . . 2_576 ?
O10A C47 C48 O11A -23.7(18) . . . . ?
C46A O10 C47 C48 176.1(17) . . . . ?
